data_2237822
loop_
_publ_author_name
'Nayab, Saira'
'Lee, Hong-In'
'Jeong, Jong Hwa'

_publ_section_title
;
 Dichlorido{2,6-diisopropyl-<i>N</i>-[(<i>S</i>)-pyrrolidin-2-ylmethyl]aniline-\k^2^<i>N</i>,<i>N</i>'}palladium(II)
;
_journal_coeditor_code FK2069
_journal_issue 5
_journal_name_full 'Acta Crystallographica Section E'
_journal_page_first m238
_journal_page_last m239
_journal_paper_doi 10.1107/S1600536813008271
_journal_volume 69
_journal_year 2013
_chemical_formula_iupac '[Pd Cl2 (C17 H28 N2)]'
_chemical_formula_moiety 'C17 H28 Cl2 N2 Pd'
_chemical_formula_sum 'C17 H28 Cl2 N2 Pd'
_chemical_formula_weight 437.71
_chemical_name_systematic
Dichlorido{2,6-diisopropyl-<i>N</i>-[(<i>S</i>)-pyrrolidin-2-ylmethyl]aniline-\k^2^<i>N</i>,<i>N</i>'}palladium(II)
_space_group_IT_number 15
_symmetry_cell_setting monoclinic
_symmetry_space_group_name_Hall '-C 2yc'
_symmetry_space_group_name_H-M 'C 1 2/c 1'
_atom_sites_solution_hydrogens geom
_atom_sites_solution_primary direct
_atom_sites_solution_secondary difmap
_audit_creation_method SHELXL-97
_cell_angle_alpha 90.00
_cell_angle_beta 94.851(9)
_cell_angle_gamma 90.00
_cell_formula_units_Z 8
_cell_length_a 24.287(3)
_cell_length_b 8.6534(12)
_cell_length_c 18.355(2)
_cell_measurement_reflns_used 25
_cell_measurement_temperature 293(2)
_cell_measurement_theta_max 13.0
_cell_measurement_theta_min 9.0
_cell_volume 3843.8(8)
_computing_cell_refinement 'CAD-4 Software (Enraf--Nonius, 1989)'
_computing_data_collection 'CAD-4 Software (Enraf--Nonius, 1989)'
_computing_data_reduction 'XCAD (McArdle, 1999)'
_computing_molecular_graphics 'ORTEPIII(Burnett & Johnson, 1996)'
_computing_publication_material 'SHELXL97 (Sheldrick, 2008)'
_computing_structure_refinement 'SHELXL97 (Sheldrick, 2008)'
_computing_structure_solution 'SHELXS97 (Sheldrick, 2008)'
_diffrn_ambient_temperature 293(2)
_diffrn_measured_fraction_theta_full 1.000
_diffrn_measured_fraction_theta_max 1.000
_diffrn_measurement_device_type 'Enraf--Nonius CAD-4 four-circle'
_diffrn_measurement_method \w/2\q
_diffrn_radiation_monochromator graphite
_diffrn_radiation_source 'fine-focus sealed tube'
_diffrn_radiation_type MoK\a
_diffrn_radiation_wavelength 0.71073
_diffrn_reflns_av_R_equivalents 0.0179
_diffrn_reflns_av_sigmaI/netI 0.0269
_diffrn_reflns_limit_h_max 29
_diffrn_reflns_limit_h_min 0
_diffrn_reflns_limit_k_max 0
_diffrn_reflns_limit_k_min -10
_diffrn_reflns_limit_l_max 22
_diffrn_reflns_limit_l_min -22
_diffrn_reflns_number 3790
_diffrn_reflns_theta_full 25.48
_diffrn_reflns_theta_max 25.48
_diffrn_reflns_theta_min 1.68
_diffrn_standards_decay_% 0.2
_diffrn_standards_interval_time 60
_diffrn_standards_number 3
_exptl_absorpt_coefficient_mu 1.242
_exptl_absorpt_correction_T_max 0.608
_exptl_absorpt_correction_T_min 0.578
_exptl_absorpt_correction_type psi-scan
_exptl_absorpt_process_details '(ABSCALC; McArdle & Daly, 1999)'
_exptl_crystal_colour orange
_exptl_crystal_density_diffrn 1.513
_exptl_crystal_density_method 'not measured'
_exptl_crystal_description brick
_exptl_crystal_F_000 1792
_exptl_crystal_size_max 0.45
_exptl_crystal_size_mid 0.40
_exptl_crystal_size_min 0.40
_refine_diff_density_max 1.333
_refine_diff_density_min -1.561
_refine_ls_extinction_method none
_refine_ls_goodness_of_fit_ref 1.077
_refine_ls_hydrogen_treatment constr
_refine_ls_matrix_type full
_refine_ls_number_parameters 199
_refine_ls_number_reflns 3580
_refine_ls_number_restraints 0
_refine_ls_restrained_S_all 1.077
_refine_ls_R_factor_all 0.0453
_refine_ls_R_factor_gt 0.0380
_refine_ls_shift/su_max 0.004
_refine_ls_shift/su_mean 0.000
_refine_ls_structure_factor_coef Fsqd
_refine_ls_weighting_details 'calc w=1/[\s^2^(Fo^2^)+(0.0819P)^2^+0.2845P] where P=(Fo^2^+2Fc^2^)/3'
_refine_ls_weighting_scheme calc
_refine_ls_wR_factor_gt 0.1031
_refine_ls_wR_factor_ref 0.1053
_reflns_number_gt 3089
_reflns_number_total 3580
_reflns_threshold_expression I>2\s(I)
_cod_data_source_file fk2069.cif
_cod_data_source_block I
_cod_original_cell_volume 3843.7(8)
_cod_original_sg_symbol_H-M 'C 2/c'
_cod_database_code 2237822
_cod_database_fobs_code 2237822

loop_
_symmetry_equiv_pos_as_xyz
'x, y, z'
'-x, y, -z+1/2'
'x+1/2, y+1/2, z'
'-x+1/2, y+1/2, -z+1/2'
'-x, -y, -z'
'x, -y, z-1/2'
'-x+1/2, -y+1/2, -z'
'x+1/2, -y+1/2, z-1/2'

loop_
_atom_site_type_symbol
_atom_site_label
_atom_site_fract_x
_atom_site_fract_y
_atom_site_fract_z
_atom_site_U_iso_or_equiv
_atom_site_adp_type
_atom_site_calc_flag
_atom_site_refinement_flags
_atom_site_occupancy
_atom_site_symmetry_multiplicity
Pd Pd 0.792743(8) 0.79819(2) 0.934349(11) 0.02593(12) Uani d . 1 1
Cl Cl1 0.71265(3) 0.92407(9) 0.89218(4) 0.0389(2) Uani d . 1 1
Cl Cl2 0.83021(3) 1.01710(9) 0.99173(5) 0.0391(2) Uani d . 1 1
N N1 0.76098(10) 0.5922(3) 0.89652(14) 0.0320(5) Uani d . 1 1
H H1 0.7308 0.5786 0.9169 0.038 Uiso calc R 1 1
N N2 0.86249(10) 0.6681(3) 0.96516(14) 0.0296(5) Uani d . 1 1
H H2 0.8597 0.6456 1.0103 0.035 Uiso calc R 1 1
C C1 0.74724(15) 0.5713(4) 0.81664(19) 0.0448(8) Uani d . 1 1
H H1A 0.7770 0.6075 0.7889 0.054 Uiso calc R 1 1
H H1B 0.7135 0.6253 0.8001 0.054 Uiso calc R 1 1
C C2 0.74001(19) 0.3971(4) 0.8098(2) 0.0560(10) Uani d . 1 1
H H2A 0.7043 0.3650 0.8245 0.067 Uiso calc R 1 1
H H2B 0.7436 0.3629 0.7601 0.067 Uiso calc R 1 1
C C3 0.78631(16) 0.3348(4) 0.8613(2) 0.0518(10) Uani d . 1 1
H H3A 0.8189 0.3156 0.8356 0.062 Uiso calc R 1 1
H H3B 0.7754 0.2388 0.8833 0.062 Uiso calc R 1 1
C C4 0.79815(12) 0.4599(4) 0.92021(18) 0.0352(7) Uani d . 1 1
H H4 0.7888 0.4211 0.9678 0.042 Uiso calc R 1 1
C C5 0.85712(12) 0.5168(3) 0.92571(19) 0.0362(7) Uani d . 1 1
H H5A 0.8808 0.4409 0.9515 0.043 Uiso calc R 1 1
H H5B 0.8692 0.5287 0.8770 0.043 Uiso calc R 1 1
C C6 0.91821(11) 0.7313(3) 0.96309(17) 0.0291(6) Uani d . 1 1
C C7 0.95576(13) 0.7160(3) 1.02479(18) 0.0327(7) Uani d . 1 1
C C8 0.93964(13) 0.6498(4) 1.09665(17) 0.0372(7) Uani d . 1 1
H H8 0.9095 0.5762 1.0852 0.045 Uiso calc R 1 1
C C9 0.9180(2) 0.7757(5) 1.1435(3) 0.0637(12) Uani d . 1 1
H H9A 0.9469 0.8491 1.1562 0.096 Uiso calc R 1 1
H H9B 0.9058 0.7311 1.1873 0.096 Uiso calc R 1 1
H H9C 0.8876 0.8270 1.1169 0.096 Uiso calc R 1 1
C C10 0.98669(18) 0.5623(6) 1.1401(2) 0.0643(11) Uani d . 1 1
H H10A 1.0162 0.6329 1.1544 0.096 Uiso calc R 1 1
H H10B 1.0002 0.4822 1.1101 0.096 Uiso calc R 1 1
H H10C 0.9732 0.5173 1.1829 0.096 Uiso calc R 1 1
C C11 1.00930(14) 0.7704(4) 1.0203(2) 0.0406(8) Uani d . 1 1
H H11 1.0347 0.7629 1.0610 0.049 Uiso calc R 1 1
C C12 1.02549(14) 0.8350(5) 0.9571(2) 0.0463(8) Uani d . 1 1
H H12 1.0616 0.8691 0.9548 0.056 Uiso calc R 1 1
C C13 0.98797(13) 0.8487(4) 0.8975(2) 0.0410(7) Uani d . 1 1
H H13 0.9993 0.8927 0.8550 0.049 Uiso calc R 1 1
C C14 0.93362(13) 0.7992(3) 0.89800(18) 0.0319(7) Uani d . 1 1
C C15 0.89514(13) 0.8238(4) 0.82901(18) 0.0383(7) Uani d . 1 1
H H15 0.8582 0.7891 0.8393 0.046 Uiso calc R 1 1
C C16 0.89141(18) 0.9966(5) 0.8104(3) 0.0623(11) Uani d . 1 1
H H16A 0.9274 1.0348 0.8020 0.093 Uiso calc R 1 1
H H16B 0.8776 1.0520 0.8504 0.093 Uiso calc R 1 1
H H16C 0.8668 1.0113 0.7672 0.093 Uiso calc R 1 1
C C17 0.91266(18) 0.7291(6) 0.7649(2) 0.0580(11) Uani d . 1 1
H H17A 0.9496 0.7572 0.7552 0.087 Uiso calc R 1 1
H H17B 0.8879 0.7492 0.7224 0.087 Uiso calc R 1 1
H H17C 0.9116 0.6211 0.7768 0.087 Uiso calc R 1 1

loop_
_atom_site_aniso_label
_atom_site_aniso_U_11
_atom_site_aniso_U_22
_atom_site_aniso_U_33
_atom_site_aniso_U_12
_atom_site_aniso_U_13
_atom_site_aniso_U_23
Pd 0.02146(17) 0.02124(17) 0.03568(17) 0.00033(7) 0.00598(10) -0.00046(8)
Cl1 0.0303(4) 0.0360(4) 0.0503(5) 0.0077(3) 0.0037(3) 0.0045(3)
Cl2 0.0330(4) 0.0265(4) 0.0583(5) -0.0053(3) 0.0064(3) -0.0055(3)
N1 0.0259(12) 0.0289(13) 0.0417(14) -0.0020(10) 0.0056(10) -0.0027(11)
N2 0.0253(12) 0.0252(11) 0.0385(14) 0.0003(10) 0.0048(10) 0.0039(11)
C1 0.054(2) 0.0314(17) 0.0469(19) 0.0011(14) -0.0072(15) -0.0049(14)
C2 0.077(3) 0.0322(18) 0.057(2) -0.0009(18) -0.0068(19) -0.0135(17)
C3 0.053(2) 0.0223(15) 0.079(3) -0.0006(15) -0.0031(19) -0.0053(17)
C4 0.0348(15) 0.0246(15) 0.0461(17) -0.0013(12) 0.0030(13) 0.0054(13)
C5 0.0317(15) 0.0245(15) 0.0526(19) 0.0015(12) 0.0054(13) -0.0026(13)
C6 0.0207(13) 0.0271(14) 0.0399(16) 0.0026(11) 0.0048(11) -0.0020(12)
C7 0.0309(15) 0.0262(15) 0.0409(17) 0.0031(11) 0.0027(13) -0.0018(12)
C8 0.0385(17) 0.0371(17) 0.0354(16) -0.0002(14) -0.0005(13) 0.0023(14)
C9 0.075(3) 0.057(3) 0.063(3) 0.006(2) 0.029(2) -0.005(2)
C10 0.063(3) 0.065(3) 0.064(3) 0.013(2) -0.003(2) 0.016(2)
C11 0.0279(15) 0.0421(19) 0.050(2) -0.0007(13) -0.0054(14) -0.0020(16)
C12 0.0281(16) 0.0480(19) 0.064(2) -0.0051(15) 0.0089(15) 0.0036(18)
C13 0.0302(15) 0.0403(18) 0.054(2) -0.0019(14) 0.0116(14) 0.0073(15)
C14 0.0289(15) 0.0274(16) 0.0404(17) 0.0013(10) 0.0079(13) -0.0007(12)
C15 0.0319(16) 0.0445(19) 0.0402(18) 0.0028(13) 0.0133(14) 0.0112(15)
C16 0.056(2) 0.059(3) 0.071(3) 0.0042(19) 0.003(2) 0.028(2)
C17 0.048(2) 0.083(3) 0.043(2) 0.006(2) 0.0075(17) -0.004(2)

loop_
_atom_type_symbol
_atom_type_description
_atom_type_scat_dispersion_real
_atom_type_scat_dispersion_imag
_atom_type_scat_source
C C 0.0033 0.0016 'International Tables Vol C Tables 4.2.6.8 and 6.1.1.4'
Pd Pd -0.9988 1.0072 'International Tables Vol C Tables 4.2.6.8 and 6.1.1.4'
Cl Cl 0.1484 0.1585 'International Tables Vol C Tables 4.2.6.8 and 6.1.1.4'
N N 0.0061 0.0033 'International Tables Vol C Tables 4.2.6.8 and 6.1.1.4'
H H 0.0000 0.0000 'International Tables Vol C Tables 4.2.6.8 and 6.1.1.4'

loop_
_geom_angle_atom_site_label_1
_geom_angle_atom_site_label_2
_geom_angle_atom_site_label_3
_geom_angle
N1 Pd N2 83.98(10)
N1 Pd Cl1 90.83(7)
N2 Pd Cl1 174.45(7)
N1 Pd Cl2 172.72(7)
N2 Pd Cl2 92.27(8)
Cl1 Pd Cl2 93.10(3)
C1 N1 C4 105.8(2)
C1 N1 Pd 119.3(2)
C4 N1 Pd 111.56(18)
C1 N1 H1 106.5
C4 N1 H1 106.5
Pd N1 H1 106.5
C6 N2 C5 111.0(2)
C6 N2 Pd 121.74(19)
C5 N2 Pd 107.90(18)
C6 N2 H2 104.9
C5 N2 H2 104.9
Pd N2 H2 104.9
N1 C1 C2 102.5(3)
N1 C1 H1A 111.3
C2 C1 H1A 111.3
N1 C1 H1B 111.3
C2 C1 H1B 111.3
H1A C1 H1B 109.2
C3 C2 C1 103.2(3)
C3 C2 H2A 111.1
C1 C2 H2A 111.1
C3 C2 H2B 111.1
C1 C2 H2B 111.1
H2A C2 H2B 109.1
C2 C3 C4 105.9(3)
C2 C3 H3A 110.6
C4 C3 H3A 110.6
C2 C3 H3B 110.6
C4 C3 H3B 110.6
H3A C3 H3B 108.7
N1 C4 C5 108.3(2)
N1 C4 C3 105.2(3)
C5 C4 C3 113.3(3)
N1 C4 H4 110.0
C5 C4 H4 110.0
C3 C4 H4 110.0
N2 C5 C4 111.2(2)
N2 C5 H5A 109.4
C4 C5 H5A 109.4
N2 C5 H5B 109.4
C4 C5 H5B 109.4
H5A C5 H5B 108.0
C7 C6 C14 121.6(3)
C7 C6 N2 119.0(3)
C14 C6 N2 119.4(3)
C11 C7 C6 117.9(3)
C11 C7 C8 119.3(3)
C6 C7 C8 122.7(3)
C9 C8 C7 110.5(3)
C9 C8 C10 109.8(3)
C7 C8 C10 113.6(3)
C9 C8 H8 107.5
C7 C8 H8 107.5
C10 C8 H8 107.5
C8 C9 H9A 109.5
C8 C9 H9B 109.5
H9A C9 H9B 109.5
C8 C9 H9C 109.5
H9A C9 H9C 109.5
H9B C9 H9C 109.5
C8 C10 H10A 109.5
C8 C10 H10B 109.5
H10A C10 H10B 109.5
C8 C10 H10C 109.5
H10A C10 H10C 109.5
H10B C10 H10C 109.5
C12 C11 C7 121.5(3)
C12 C11 H11 119.3
C7 C11 H11 119.3
C13 C12 C11 119.4(3)
C13 C12 H12 120.3
C11 C12 H12 120.3
C12 C13 C14 122.5(3)
C12 C13 H13 118.8
C14 C13 H13 118.8
C13 C14 C6 117.1(3)
C13 C14 C15 117.9(3)
C6 C14 C15 125.0(3)
C17 C15 C14 112.0(3)
C17 C15 C16 111.6(3)
C14 C15 C16 110.0(3)
C17 C15 H15 107.7
C14 C15 H15 107.7
C16 C15 H15 107.7
C15 C16 H16A 109.5
C15 C16 H16B 109.5
H16A C16 H16B 109.5
C15 C16 H16C 109.5
H16A C16 H16C 109.5
H16B C16 H16C 109.5
C15 C17 H17A 109.5
C15 C17 H17B 109.5
H17A C17 H17B 109.5
C15 C17 H17C 109.5
H17A C17 H17C 109.5
H17B C17 H17C 109.5

loop_
_geom_bond_atom_site_label_1
_geom_bond_atom_site_label_2
_geom_bond_distance
Pd N1 2.040(3)
Pd N2 2.072(2)
Pd Cl1 2.3055(8)
Pd Cl2 2.3160(8)
N1 C1 1.487(4)
N1 C4 1.500(4)
N1 H1 0.8600
N2 C6 1.463(4)
N2 C5 1.497(4)
N2 H2 0.8600
C1 C2 1.521(5)
C1 H1A 0.9700
C1 H1B 0.9700
C2 C3 1.507(5)
C2 H2A 0.9700
C2 H2B 0.9700
C3 C4 1.539(5)
C3 H3A 0.9700
C3 H3B 0.9700
C4 C5 1.510(4)
C4 H4 0.9800
C5 H5A 0.9700
C5 H5B 0.9700
C6 C7 1.399(4)
C6 C14 1.410(4)
C7 C11 1.392(5)
C7 C8 1.519(5)
C8 C9 1.510(5)
C8 C10 1.536(5)
C8 H8 0.9800
C9 H9A 0.9600
C9 H9B 0.9600
C9 H9C 0.9600
C10 H10A 0.9600
C10 H10B 0.9600
C10 H10C 0.9600
C11 C12 1.375(5)
C11 H11 0.9300
C12 C13 1.369(5)
C12 H12 0.9300
C13 C14 1.388(4)
C13 H13 0.9300
C14 C15 1.524(5)
C15 C17 1.524(5)
C15 C16 1.535(5)
C15 H15 0.9800
C16 H16A 0.9600
C16 H16B 0.9600
C16 H16C 0.9600
C17 H17A 0.9600
C17 H17B 0.9600
C17 H17C 0.9600

loop_
_geom_hbond_atom_site_label_D
_geom_hbond_atom_site_label_H
_geom_hbond_atom_site_label_A
_geom_hbond_site_symmetry_A
_geom_hbond_distance_DH
_geom_hbond_distance_HA
_geom_hbond_distance_DA
_geom_hbond_angle_DHA
_geom_hbond_publ_flag
N1 H1 Cl2 7_667 0.86 2.471 3.283(3) 157.49 y
N2 H2 Cl1 7_667 0.86 2.681 3.410(3) 143.47 y
